data_1564977
loop_
_publ_author_name
'Shi, Ying'
'Ren, Xiao-Yang'
'Gao, Man'
'Hou, Yin-Ling'
'Ji, Jia'
'Wu, Zhi-Lei'
'Wang, Wen-Min'

_publ_section_title
;
 Luminescent and magnetic properties of two copper iodide cluster based
 lanthanide organic frameworks
;
_journal_name_full 'Inorganica Chimica Acta'
_journal_page_first 119536
_journal_paper_doi 10.1016/j.ica.2020.119536
_journal_volume 506
_journal_year 2020
_chemical_formula_moiety '0.13(C168 H64 Cu16 I16 N32 O56 Tb8)'
_chemical_formula_sum 'C21 H8 Cu2 I2 N4 O7 Tb'
_chemical_formula_weight 968.11
_space_group_crystal_system tetragonal
_space_group_IT_number 122
_space_group_name_Hall 'I -4 2bw'
_space_group_name_H-M_alt 'I -4 2 d'
_atom_sites_solution_hydrogens geom
_atom_sites_solution_primary iterative
_cell_angle_alpha 90
_cell_angle_beta 90
_cell_angle_gamma 90
_cell_formula_units_Z 8
_cell_length_a 25.3399(6)
_cell_length_b 25.3399(6)
_cell_length_c 9.0750(2)
_cell_measurement_reflns_used 9815
_cell_measurement_temperature 150(2)
_cell_measurement_theta_max 26.39
_cell_measurement_theta_min 2.38
_cell_volume 5827.2(2)
_computing_cell_refinement 'SAINT v8.37A (Bruker, 2015)'
_computing_data_reduction 'SAINT v8.37A (Bruker, 2015)'
_computing_molecular_graphics 'Olex2 (Dolomanov et al., 2009)'
_computing_publication_material 'Olex2 (Dolomanov et al., 2009)'
_computing_structure_refinement 'XL (Sheldrick, 2008)'
_computing_structure_solution
;
Superflip (Palatinus & Chapuis, 2007;Palatinus & van der Lee, 2008;
Palatinus et al., 2012)
;
_diffrn_ambient_temperature 150.0
_diffrn_measured_fraction_theta_full 0.999
_diffrn_measured_fraction_theta_max 0.999
_diffrn_measurement_device_type 'Bruker APEX-II CCD'
_diffrn_measurement_method '\f and \w scans'
_diffrn_radiation_type MoK\a
_diffrn_radiation_wavelength 0.71073
_diffrn_reflns_av_R_equivalents 0.0303
_diffrn_reflns_av_unetI/netI 0.0153
_diffrn_reflns_Laue_measured_fraction_full 0.999
_diffrn_reflns_Laue_measured_fraction_max 0.999
_diffrn_reflns_limit_h_max 29
_diffrn_reflns_limit_h_min -31
_diffrn_reflns_limit_k_max 31
_diffrn_reflns_limit_k_min -31
_diffrn_reflns_limit_l_max 11
_diffrn_reflns_limit_l_min -11
_diffrn_reflns_number 37573
_diffrn_reflns_point_group_measured_fraction_full 0.999
_diffrn_reflns_point_group_measured_fraction_max 0.999
_diffrn_reflns_theta_full 25.242
_diffrn_reflns_theta_max 26.394
_diffrn_reflns_theta_min 2.384
_diffrn_standards_number 0
_exptl_absorpt_coefficient_mu 6.009
_exptl_absorpt_correction_T_max 0.7454
_exptl_absorpt_correction_T_min 0.5995
_exptl_absorpt_correction_type multi-scan
_exptl_absorpt_process_details
;
SADABS-2016/2 (Bruker,2016/2) was used for absorption correction.
wR2(int) was 0.0985 before and 0.0575 after correction.
The Ratio of minimum to maximum transmission is 0.8043.
The \l/2 correction factor is Not present.
;
_exptl_crystal_colour colorless
_exptl_crystal_density_diffrn 2.207
_exptl_crystal_description block
_exptl_crystal_F_000 3576
_exptl_crystal_size_max 0.26
_exptl_crystal_size_mid 0.18
_exptl_crystal_size_min 0.11
_refine_diff_density_max 0.762
_refine_diff_density_min -0.795
_refine_diff_density_rms 0.151
_refine_ls_abs_structure_details
;
 Refined as an inversion twin.
;
_refine_ls_abs_structure_Flack 0.03(3)
_refine_ls_extinction_coef .
_refine_ls_extinction_method none
_refine_ls_goodness_of_fit_ref 1.038
_refine_ls_hydrogen_treatment constr
_refine_ls_matrix_type full
_refine_ls_number_parameters 187
_refine_ls_number_reflns 2991
_refine_ls_number_restraints 94
_refine_ls_restrained_S_all 1.091
_refine_ls_R_factor_all 0.0351
_refine_ls_R_factor_gt 0.0346
_refine_ls_shift/su_max 0.001
_refine_ls_shift/su_mean 0.000
_refine_ls_structure_factor_coef Fsqd
_refine_ls_weighting_details 'w=1/[\s^2^(Fo^2^)+(0.0494P)^2^+92.1339P] where P=(Fo^2^+2Fc^2^)/3'
_refine_ls_weighting_scheme calc
_refine_ls_wR_factor_gt 0.0950
_refine_ls_wR_factor_ref 0.0954
_reflns_Friedel_coverage 0.798
_reflns_Friedel_fraction_full 1.000
_reflns_Friedel_fraction_max 1.000
_reflns_number_gt 2949
_reflns_number_total 2991
_reflns_threshold_expression 'I > 2\s(I)'
_cod_data_source_file ICA-2020-506-119536.cif
_cod_data_source_block 1
_cod_original_cell_volume 5827.2(3)
_cod_database_code 1564977
_shelx_space_group_comment
;
The symmetry employed for this shelxl refinement is uniquely defined
by the following loop, which should always be used as a source of
symmetry information in preference to the above space-group names.
They are only intended as comments.
;
_shelx_estimated_absorpt_t_max 0.558
_shelx_estimated_absorpt_t_min 0.304
_olex2_refinement_description
;
1. Twinned data refinement
 Scales: 0.97(3)
 0.03(3)
2. Fixed Uiso
 At 1.2 times of:
  All C(H) groups
3. Restrained distances
 O2_$1-O2_$2
 3.2 with sigma of 0.02
 O1B-O3_$3
 2 with sigma of 0.02
 O1A-C1 \\sim C1-O1B
 with sigma of 0.02
 O1A-Tb1 \\sim Tb1-O1B
 with sigma of 0.02
4. Rigid bond restraints
 C11A, C12
 with sigma for 1-2 distances of 0.01 and sigma for 1-3 distances of 0.02
 C10, C11A, C12, C13
 with sigma for 1-2 distances of 0.01 and sigma for 1-3 distances of 0.02
 O1B, C1
 with sigma for 1-2 distances of 0.01 and sigma for 1-3 distances of 0.02
 C1, O1B
 with sigma for 1-2 distances of 0.01 and sigma for 1-3 distances of 0.02
5. Uiso/Uaniso restraints and constraints
C11A \\sim C12 \\sim C13: within 2A with sigma of 0.01 and sigma for terminal
atoms of 0.02
C7 \\sim N2 \\sim C8: within 2A with sigma of 0.01 and sigma for terminal atoms
of 0.02
Uanis(C13) \\sim Ueq, Uanis(C12) \\sim Ueq, Uanis(C11A) \\sim Ueq: with sigma
of 0.01 and sigma for terminal atoms of 0.02
Uanis(C1) \\sim Ueq: with sigma of 0.01 and sigma for terminal atoms of 0.02
Uanis(C8) \\sim Ueq, Uanis(N2) \\sim Ueq, Uanis(C7) \\sim Ueq, Uanis(O3) \\sim
Ueq: with sigma of 0.01 and sigma for terminal atoms of 0.02
Uanis(O1B) \\sim Ueq, Uanis(O2) \\sim Ueq: with sigma of 0.01 and sigma for
terminal atoms of 0.02
Uanis(C11A) = Uanis(C11B)
Uanis(C12) = Uanis(N3)
Uanis(O1A) = Uanis(O1B)
6. Others
 Sof(C11A)=1-FVAR(1)
 Sof(C11B)=FVAR(1)
 Sof(O1B)=1-FVAR(2)
 Sof(O1A)=FVAR(2)
 Fixed Sof: C12(0.5) C13(0.5) N2(0.5) O3(0.5) C7(0.5) N3(0.5)
7.a Aromatic/amide H refined with riding coordinates:
 C5(H5), C6(H6), C3(H3), C4(H4)
7.b Fitted hexagon refined as free rotating group:
 C5(N1,C6,C2,C3,C4)
;

loop_
_space_group_symop_operation_xyz
'x, y, z'
'y, -x, -z'
'-x, -y, z'
'-y, x, -z'
'x, -y+1/2, -z+1/4'
'-x, y+1/2, -z+1/4'
'-y, -x+1/2, z+1/4'
'y, x+1/2, z+1/4'
'x+1/2, y+1/2, z+1/2'
'y+1/2, -x+1/2, -z+1/2'
'-x+1/2, -y+1/2, z+1/2'
'-y+1/2, x+1/2, -z+1/2'
'x+1/2, -y+1, -z+3/4'
'-x+1/2, y+1, -z+3/4'
'-y+1/2, -x+1, z+3/4'
'y+1/2, x+1, z+3/4'

loop_
_atom_site_label
_atom_site_type_symbol
_atom_site_fract_x
_atom_site_fract_y
_atom_site_fract_z
_atom_site_U_iso_or_equiv
_atom_site_adp_type
_atom_site_occupancy
_atom_site_site_symmetry_order
_atom_site_calc_flag
_atom_site_refinement_flags_posn
_atom_site_refinement_flags_adp
_atom_site_refinement_flags_occupancy
_atom_site_disorder_assembly
_atom_site_disorder_group
Tb1 Tb 0.28016(3) 0.250000 1.125000 0.0320(2) Uani 1 2 d DS T P . .
I1 I 0.44747(3) 0.56854(3) 0.81886(8) 0.0355(2) Uani 1 1 d . . . . .
Cu1 Cu 0.45587(6) 0.46914(6) 0.90082(16) 0.0339(3) Uani 1 1 d . . . . .
O2 O 0.2921(4) 0.2773(5) 0.7658(10) 0.063(3) Uani 1 1 d D U . . .
O4 O 0.2737(5) 0.1776(4) 0.9776(10) 0.056(3) Uani 1 1 d . . . . .
O1B O 0.3257(8) 0.3027(10) 0.9623(19) 0.046(4) Uani 0.43(2) 1 d D U . A 2
C5 C 0.4186(4) 0.4186(4) 0.6216(8) 0.064(5) Uani 1 1 d . . . . .
H5 H 0.442048 0.442789 0.575851 0.077 Uiso 1 1 calc R . . . .
N1 N 0.4100(3) 0.4211(3) 0.7728(7) 0.036(2) Uani 1 1 d G . . . .
C6 C 0.3757(3) 0.3857(3) 0.8398(6) 0.039(3) Uani 1 1 d G . . . .
H6 H 0.369814 0.387392 0.943073 0.047 Uiso 1 1 calc R . . . .
C2 C 0.3499(3) 0.3478(3) 0.7557(8) 0.038(3) Uani 1 1 d G . . . .
C3 C 0.3584(4) 0.3453(3) 0.6045(8) 0.049(4) Uani 1 1 d G . . . .
H3 H 0.340809 0.319392 0.547031 0.059 Uiso 1 1 calc R . . . .
C4 C 0.3928(4) 0.3807(4) 0.5375(6) 0.069(5) Uani 1 1 d G . . . .
H4 H 0.398633 0.378989 0.434228 0.083 Uiso 1 1 calc R . . . .
C1 C 0.3134(6) 0.3127(6) 0.8317(15) 0.053(4) Uani 1 1 d D U . . .
C9 C 0.250000 0.1545(7) 0.875000 0.045(4) Uani 1 2 d S T P B .
C10 C 0.250000 0.0968(8) 0.875000 0.071(8) Uani 1 2 d S TU P . .
C11A C 0.284(2) 0.0681(19) 0.956(7) 0.068(6) Uani 0.49(8) 1 d . U . B 2
C12 C 0.2867(17) 0.0124(16) 0.942(5) 0.079(5) Uani 0.5 1 d . U . B 2
C13 C 0.2407(19) -0.0095(16) 0.929(5) 0.086(7) Uani 0.5 1 d . U . . .
N2 N 0.4554(13) 0.2434(19) 1.089(5) 0.091(7) Uani 0.5 1 d . U . A .
O3 O 0.3717(9) 0.2501(11) 1.206(3) 0.071(6) Uani 0.5 1 d D U . A .
C7 C 0.4089(17) 0.2228(18) 1.067(5) 0.081(8) Uani 0.5 1 d . U . . .
C8 C 0.4902(13) 0.2998(12) 1.144(4) 0.121(7) Uani 1 1 d . U . . .
C11B C 0.267(2) 0.0698(18) 1.013(6) 0.068(6) Uani 0.51(8) 1 d . . . B 1
N3 N 0.2666(14) 0.0203(13) 1.044(4) 0.079(5) Uani 0.5 1 d . . . B 1
O1A O 0.3009(8) 0.3243(7) 0.9660(15) 0.046(4) Uani 0.57(2) 1 d D . . A 1

loop_
_atom_site_aniso_label
_atom_site_aniso_U_11
_atom_site_aniso_U_22
_atom_site_aniso_U_33
_atom_site_aniso_U_23
_atom_site_aniso_U_13
_atom_site_aniso_U_12
Tb1 0.0213(3) 0.0229(4) 0.0519(5) -0.0044(3) 0.000 0.000
I1 0.0364(4) 0.0384(4) 0.0316(3) 0.0093(3) -0.0030(3) 0.0104(3)
Cu1 0.0290(7) 0.0343(7) 0.0383(8) 0.0007(6) -0.0005(6) -0.0126(5)
O2 0.062(6) 0.075(7) 0.053(6) -0.014(5) 0.004(5) -0.044(5)
O4 0.095(8) 0.034(5) 0.037(5) -0.006(4) -0.036(5) 0.010(5)
O1B 0.044(8) 0.066(9) 0.027(5) 0.000(6) 0.011(6) -0.025(7)
C5 0.069(10) 0.087(11) 0.036(7) 0.023(8) -0.017(7) -0.047(9)
N1 0.032(5) 0.043(6) 0.034(5) 0.005(4) -0.002(4) -0.019(4)
C6 0.032(6) 0.059(8) 0.026(5) -0.001(5) 0.005(5) -0.025(6)
C2 0.036(6) 0.056(8) 0.022(5) 0.005(5) 0.001(5) -0.023(6)
C3 0.050(8) 0.071(9) 0.027(6) 0.005(6) 0.002(6) -0.037(7)
C4 0.089(13) 0.093(13) 0.027(7) 0.005(7) 0.001(7) -0.050(11)
C1 0.065(8) 0.065(8) 0.029(5) -0.006(5) 0.008(5) -0.046(7)
C9 0.070(13) 0.032(8) 0.032(8) 0.000 -0.020(9) 0.000
C10 0.080(16) 0.029(9) 0.10(2) 0.000 -0.046(15) 0.000
C11A 0.063(10) 0.065(8) 0.076(11) 0.011(9) -0.019(8) 0.008(8)
C12 0.078(9) 0.069(8) 0.089(10) 0.008(8) -0.019(8) 0.006(7)
C13 0.084(11) 0.079(11) 0.094(12) 0.006(10) -0.011(10) 0.000(9)
N2 0.083(10) 0.087(10) 0.103(11) 0.005(9) 0.000(9) -0.002(9)
O3 0.055(10) 0.091(12) 0.068(11) 0.014(10) -0.005(9) -0.010(10)
C7 0.071(11) 0.084(12) 0.088(12) 0.004(10) -0.002(10) 0.001(10)
C8 0.125(11) 0.104(11) 0.134(12) 0.001(10) 0.010(10) -0.008(9)
C11B 0.063(10) 0.065(8) 0.076(11) 0.011(9) -0.019(8) 0.008(8)
N3 0.078(9) 0.069(8) 0.089(10) 0.008(8) -0.019(8) 0.006(7)
O1A 0.044(8) 0.066(9) 0.027(5) 0.000(6) 0.011(6) -0.025(7)

loop_
_atom_type_symbol
_atom_type_description
_atom_type_scat_dispersion_real
_atom_type_scat_dispersion_imag
_atom_type_scat_source
C C 0.0033 0.0016 'International Tables Vol C Tables 4.2.6.8 and 6.1.1.4'
H H 0.0000 0.0000 'International Tables Vol C Tables 4.2.6.8 and 6.1.1.4'
Cu Cu 0.3201 1.2651 'International Tables Vol C Tables 4.2.6.8 and 6.1.1.4'
I I -0.4742 1.8119 'International Tables Vol C Tables 4.2.6.8 and 6.1.1.4'
N N 0.0061 0.0033 'International Tables Vol C Tables 4.2.6.8 and 6.1.1.4'
O O 0.0106 0.0060 'International Tables Vol C Tables 4.2.6.8 and 6.1.1.4'
Tb Tb -0.1723 4.1537 'International Tables Vol C Tables 4.2.6.8 and 6.1.1.4'

loop_
_geom_angle_atom_site_label_1
_geom_angle_atom_site_label_2
_geom_angle_atom_site_label_3
_geom_angle
_geom_angle_site_symmetry_1
_geom_angle_site_symmetry_3
O2 Tb1 O2 76.9(5) 14_546 11
O2 Tb1 O3 125.5(6) 11 .
O2 Tb1 O3 125.5(6) 14_546 5_557
O2 Tb1 O3 155.8(6) 14_546 .
O2 Tb1 O3 155.8(6) 11 5_557
O2 Tb1 O1A 67.4(6) 14_546 .
O2 Tb1 O1A 136.4(6) 14_546 5_557
O2 Tb1 O1A 136.4(6) 11 .
O2 Tb1 O1A 67.4(6) 11 5_557
O4 Tb1 O2 91.5(5) 5_557 14_546
O4 Tb1 O2 91.5(5) . 11
O4 Tb1 O2 82.0(4) . 14_546
O4 Tb1 O2 82.0(4) 5_557 11
O4 Tb1 O4 171.8(6) 5_557 .
O4 Tb1 O1B 97.3(7) . .
O4 Tb1 O1B 86.9(7) . 5_557
O4 Tb1 O1B 86.9(7) 5_557 .
O4 Tb1 O1B 97.3(7) 5_557 5_557
O4 Tb1 O3 104.3(8) 5_557 5_557
O4 Tb1 O3 83.6(8) . 5_557
O4 Tb1 O3 83.6(8) 5_557 .
O4 Tb1 O3 104.3(8) . .
O4 Tb1 O1A 74.9(4) . 5_557
O4 Tb1 O1A 106.9(5) 5_557 5_557
O4 Tb1 O1A 106.9(5) . .
O4 Tb1 O1A 74.9(4) 5_557 .
O1B Tb1 O3 73.5(8) . .
O1B Tb1 O3 47.8(6) 5_557 .
O1B Tb1 O1A 20.1(6) 5_557 5_557
O1B Tb1 O1A 136.2(9) . 5_557
O3 Tb1 O3 35.3(12) . 5_557
O1A Tb1 O3 67.3(7) . 5_557
O1A Tb1 O3 67.3(7) 5_557 .
O1A Tb1 O3 88.4(8) 5_557 5_557
O1A Tb1 O3 88.4(8) . .
O1A Tb1 O1A 155.0(10) . 5_557
Cu1 I1 Cu1 61.09(5) . 3_665
Cu1 I1 Cu1 58.41(5) 2_567 3_665
Cu1 I1 Cu1 59.59(5) . 2_567
I1 Cu1 I1 116.49(6) . 4_657
I1 Cu1 I1 113.24(6) 4_657 3_665
I1 Cu1 I1 109.25(5) . 3_665
I1 Cu1 Cu1 61.21(5) . 3_665
I1 Cu1 Cu1 60.96(5) . 2_567
I1 Cu1 Cu1 111.87(5) . 4_657
I1 Cu1 Cu1 107.89(3) 4_657 3_665
Cu1 Cu1 I1 108.86(5) 2_567 3_665
Cu1 Cu1 I1 61.87(7) 2_567 4_657
Cu1 Cu1 I1 59.71(5) 4_657 3_665
Cu1 Cu1 I1 57.70(5) 3_665 3_665
Cu1 Cu1 I1 59.45(6) 4_657 4_657
Cu1 Cu1 Cu1 58.87(3) 2_567 3_665
Cu1 Cu1 Cu1 58.87(3) 4_657 3_665
Cu1 Cu1 Cu1 62.27(6) 2_567 4_657
N1 Cu1 I1 106.7(2) . 4_657
N1 Cu1 I1 111.3(2) . .
N1 Cu1 I1 98.4(2) . 3_665
N1 Cu1 Cu1 136.1(2) . 4_657
N1 Cu1 Cu1 143.8(2) . 3_665
N1 Cu1 Cu1 152.7(2) . 2_567
C1 O2 Tb1 147.4(13) . 11_554
C9 O4 Tb1 147.9(10) . .
C1 O1B Tb1 126.9(14) . .
N1 C5 H5 120.0 . .
N1 C5 C4 120.0 . .
C4 C5 H5 120.0 . .
C5 N1 Cu1 119.9(4) . .
C5 N1 C6 120.0 . .
C6 N1 Cu1 119.4(4) . .
N1 C6 H6 120.0 . .
C2 C6 N1 120.0 . .
C2 C6 H6 120.0 . .
C6 C2 C3 120.0 . .
C6 C2 C1 117.4(7) . .
C3 C2 C1 122.6(7) . .
C2 C3 H3 120.0 . .
C4 C3 C2 120.0 . .
C4 C3 H3 120.0 . .
C5 C4 H4 120.0 . .
C3 C4 C5 120.0 . .
C3 C4 H4 120.0 . .
O2 C1 O1B 115.5(17) . .
O2 C1 C2 120.2(11) . .
O2 C1 O1A 121.9(13) . .
O1B C1 C2 114.5(13) . .
O1A C1 C2 117.5(12) . .
O4 C9 O4 124.3(17) . 14_546
O4 C9 C10 117.9(8) 14_546 .
O4 C9 C10 117.9(8) . .
C9 C10 C11B 117(2) . 14_546
C9 C10 C11B 117(2) . .
C11A C10 C9 123(2) 14_546 .
C11A C10 C9 123(2) . .
C11A C10 C11A 115(4) 14_546 .
C11B C10 C11B 125(4) 14_546 .
C10 C11A C12 121(4) . .
C13 C12 C11A 113(4) . .
C13 C12 C11A 116(4) 14_546 .
C13 C12 C13 47(4) . 14_546
C13 C13 C12 72(5) 14_546 .
C13 C13 C12 61(4) 14_546 14_546
C13 C13 N3 117(5) 14_546 .
N2 N2 C7 47(3) 5_557 5_557
N2 N2 C7 109(4) 5_557 .
N2 N2 C8 51(6) 5_557 .
N2 N2 C8 105(7) 5_557 5_557
C7 N2 C7 70(4) . 5_557
C7 N2 C8 106(4) . 5_557
C7 N2 C8 78(2) 5_557 .
C7 N2 C8 146(4) . .
C8 N2 C7 141(4) 5_557 5_557
C8 N2 C8 107(3) 5_557 .
O3 O3 Tb1 72.3(6) 5_557 .
O3 O3 C7 42.5(18) 5_557 .
C7 O3 Tb1 135(3) 5_557 .
C7 O3 Tb1 107.3(18) . .
C7 O3 O3 80(3) 5_557 5_557
C7 O3 C7 71(4) 5_557 .
N2 C7 N2 24(3) . 5_557
N2 C7 O3 79(2) 5_557 .
N2 C7 O3 103(3) . .
N2 C7 C7 66(3) . 5_557
N2 C7 C7 45(2) 5_557 5_557
O3 C7 N2 111(4) 5_557 5_557
O3 C7 N2 121(5) 5_557 .
O3 C7 O3 58(3) 5_557 .
O3 C7 C7 69(3) 5_557 5_557
O3 C7 C7 40.0(18) . 5_557
N2 C8 N2 24(3) 5_557 .
N3 C11B C10 129(4) . .
C11B N3 C13 111(4) . .
C1 O1A Tb1 115.8(12) . .

loop_
_geom_bond_atom_site_label_1
_geom_bond_atom_site_label_2
_geom_bond_distance
_geom_bond_site_symmetry_2
Tb1 O2 2.339(10) 14_546
Tb1 O2 2.339(10) 11
Tb1 O4 2.277(9) 5_557
Tb1 O4 2.277(9) .
Tb1 O1B 2.301(16) .
Tb1 O1B 2.301(16) 5_557
Tb1 O3 2.44(2) .
Tb1 O3 2.44(2) 5_557
Tb1 O1A 2.431(15) 5_557
Tb1 O1A 2.431(15) .
I1 Cu1 2.6348(16) .
I1 Cu1 2.7319(17) 3_665
I1 Cu1 2.6750(16) 2_567
Cu1 Cu1 2.639(2) 2_567
Cu1 Cu1 2.729(3) 3_665
Cu1 Cu1 2.639(2) 4_657
Cu1 N1 2.045(5) .
O2 C1 1.204(15) .
O4 C9 1.253(12) .
O1B C1 1.25(2) .
C5 H5 0.9500 .
C5 N1 1.3900 .
C5 C4 1.3900 .
N1 C6 1.3900 .
C6 H6 0.9500 .
C6 C2 1.3900 .
C2 C3 1.3900 .
C2 C1 1.456(13) .
C3 H3 0.9500 .
C3 C4 1.3900 .
C4 H4 0.9500 .
C1 O1A 1.293(19) .
C9 C10 1.46(3) .
C10 C11A 1.35(4) .
C10 C11A 1.35(4) 14_546
C10 C11B 1.49(5) 14_546
C10 C11B 1.49(5) .
C11A C12 1.42(6) .
C12 C13 1.41(6) 14_546
C12 C13 1.30(6) .
C13 C13 1.08(9) 14_546
C13 N3 1.44(6) .
N2 N2 0.73(8) 5_557
N2 C7 1.30(5) .
N2 C7 1.69(6) 5_557
N2 C8 1.75(5) .
N2 C8 1.41(5) 5_557
O3 O3 1.48(5) 5_557
O3 C7 1.18(5) 5_557
O3 C7 1.72(5) .
C7 C7 1.74(9) 5_557
C11B N3 1.29(5) .

loop_
_geom_torsion_atom_site_label_1
_geom_torsion_atom_site_label_2
_geom_torsion_atom_site_label_3
_geom_torsion_atom_site_label_4
_geom_torsion
_geom_torsion_site_symmetry_1
_geom_torsion_site_symmetry_2
_geom_torsion_site_symmetry_3
_geom_torsion_site_symmetry_4
Tb1 O2 C1 O1B 127(2) 11_554 . . .
Tb1 O2 C1 C2 -89(2) 11_554 . . .
Tb1 O2 C1 O1A 83(2) 11_554 . . .
Tb1 O4 C9 O4 29.1(13) . . . 14_546
Tb1 O4 C9 C10 -150.9(13) . . . .
Tb1 O1B C1 O2 -34(3) . . . .
Tb1 O1B C1 C2 179.7(14) . . . .
Tb1 O3 C7 N2 155(3) . . . .
Tb1 O3 C7 N2 159(2) . . . 5_557
Tb1 O3 C7 O3 36(2) . . . 5_557
Tb1 O3 C7 C7 132(3) . . . 5_557
Cu1 N1 C6 C2 -170.9(6) . . . .
O2 C1 O1A Tb1 37(3) . . . .
O4 C9 C10 C11A 163(4) 14_546 . . .
O4 C9 C10 C11A -17(4) . . . .
O4 C9 C10 C11A -17(4) 14_546 . . 14_546
O4 C9 C10 C11A 163(4) . . . 14_546
O4 C9 C10 C11B -167(3) . . . 14_546
O4 C9 C10 C11B 13(3) . . . .
O4 C9 C10 C11B 13(3) 14_546 . . 14_546
O4 C9 C10 C11B -167(3) 14_546 . . .
C5 N1 C6 C2 0.0 . . . .
N1 C5 C4 C3 0.0 . . . .
N1 C6 C2 C3 0.0 . . . .
N1 C6 C2 C1 -178.5(12) . . . .
C6 C2 C3 C4 0.0 . . . .
C6 C2 C1 O2 -176.0(14) . . . .
C6 C2 C1 O1B -32(2) . . . .
C6 C2 C1 O1A 11(2) . . . .
C2 C3 C4 C5 0.0 . . . .
C2 C1 O1A Tb1 -149.9(12) . . . .
C3 C2 C1 O2 6(2) . . . .
C3 C2 C1 O1B 149.9(16) . . . .
C3 C2 C1 O1A -167.5(14) . . . .
C4 C5 N1 Cu1 170.9(6) . . . .
C4 C5 N1 C6 0.0 . . . .
C1 C2 C3 C4 178.4(12) . . . .
C9 C10 C11A C12 -174(4) . . . .
C9 C10 C11B N3 173(5) . . . .
C10 C11A C12 C13 12(9) . . . 14_546
C10 C11A C12 C13 -40(8) . . . .
C10 C11B N3 C13 -6(8) . . . .
C11A C10 C11A C12 6(4) 14_546 . . .
C11A C12 C13 C12 56(5) . . . 14_546
C11A C12 C13 C13 105(5) . . . 14_546
C13 C12 C13 C12 -49(4) 14_546 . . 14_546
C13 C13 N3 C11B 64(6) 14_546 . . .
N2 N2 C7 O3 11(10) 5_557 . . .
N2 N2 C7 O3 70(11) 5_557 . . 5_557
N2 N2 C7 C7 26(9) 5_557 . . 5_557
O3 O3 C7 N2 119(5) 5_557 . . .
O3 O3 C7 N2 123(4) 5_557 . . 5_557
O3 O3 C7 C7 96(5) 5_557 . . 5_557
C7 N2 C7 N2 -26(9) 5_557 . . 5_557
C7 N2 C7 O3 -16(2) 5_557 . . .
C7 N2 C7 O3 44(4) 5_557 . . 5_557
C7 N2 C8 N2 43(5) 5_557 . . 5_557
C7 N2 C8 N2 64(5) . . . 5_557
C7 O3 C7 N2 23(3) 5_557 . . .
C7 O3 C7 N2 27(3) 5_557 . . 5_557
C7 O3 C7 O3 -96(5) 5_557 . . 5_557
C8 N2 C7 N2 113(11) 5_557 . . 5_557
C8 N2 C7 N2 -48(6) . . . 5_557
C8 N2 C7 O3 -37(8) . . . .
C8 N2 C7 O3 123(3) 5_557 . . .
C8 N2 C7 O3 -177(4) 5_557 . . 5_557
C8 N2 C7 O3 22(10) . . . 5_557
C8 N2 C7 C7 139(4) 5_557 . . 5_557
C8 N2 C7 C7 -21(8) . . . 5_557
C8 N2 C8 N2 -96(8) 5_557 . . 5_557
C11B C10 C11B N3 -7(5) 14_546 . . .
